data_4061026
loop_
_publ_author_name
'Gamer, Michael T.'
'Roesky, Peter W.'

_publ_section_title
;
 Synthesis and Structure of Potassium and Samarium
 Phosphine(phosphinimino)methanides
;
_journal_coden_ASTM ORGND7
_journal_issue 23
_journal_name_full Organometallics
_journal_page_first 5540
_journal_page_last 5544
_journal_paper_doi 10.1021/om049409d
_journal_volume 23
_journal_year 2004
_chemical_formula_sum 'C31.5 H34 K N P2 Si'
_chemical_formula_weight 555.72
_space_group_IT_number 2
_symmetry_cell_setting triclinic
_symmetry_space_group_name_Hall '-P 1'
_symmetry_space_group_name_H-M 'P -1'
_cell_angle_alpha 77.86(3)
_cell_angle_beta 86.31(3)
_cell_angle_gamma 85.86(3)
_cell_formula_units_Z 4
_cell_length_a 12.087(2)
_cell_length_b 12.676(3)
_cell_length_c 20.777(4)
_cell_measurement_temperature 203(2)
_cell_volume 3100.2(11)
_diffrn_ambient_temperature 203(2)
_exptl_crystal_density_diffrn 1.191
_cod_database_code 4061026

loop_
_symmetry_equiv_pos_as_xyz
'x, y, z'
'-x, -y, -z'

loop_
_atom_site_label
_atom_site_type_symbol
_atom_site_fract_x
_atom_site_fract_y
_atom_site_fract_z
_atom_site_U_iso_or_equiv
_atom_site_adp_type
_atom_site_occupancy
_atom_site_symmetry_multiplicity
_atom_site_calc_flag
_atom_site_refinement_flags
_atom_site_disorder_assembly
_atom_site_disorder_group
C1 C 0.1924(6) 1.2903(6) 0.7270(3) 0.0389(17) Uani 1 1 d . . .
H1A H 0.2103 1.3496 0.7482 0.047 Uiso 1 1 calc R . .
C2 C 0.1007(6) 1.3177(6) 0.6009(3) 0.0402(17) Uani 1 1 d . . .
C3 C 0.0842(7) 1.2451(7) 0.5606(3) 0.055(2) Uani 1 1 d . . .
H3A H 0.1375 1.1881 0.5581 0.066 Uiso 1 1 calc R . .
C4 C -0.0120(8) 1.2567(8) 0.5236(4) 0.070(2) Uiso 1 1 d . . .
H4A H -0.0244 1.2065 0.4978 0.084 Uiso 1 1 calc R . .
C5 C -0.0849(9) 1.3406(8) 0.5262(5) 0.080(3) Uiso 1 1 d . . .
H5A H -0.1458 1.3517 0.4991 0.096 Uiso 1 1 calc R . .
C6 C -0.0740(8) 1.4096(8) 0.5662(4) 0.072(3) Uiso 1 1 d . . .
H6A H -0.1296 1.4645 0.5690 0.087 Uiso 1 1 calc R . .
C7 C 0.0198(7) 1.3999(7) 0.6035(4) 0.058(2) Uani 1 1 d . . .
H7A H 0.0280 1.4495 0.6305 0.070 Uiso 1 1 calc R . .
C8 C 0.2757(6) 1.4458(6) 0.6168(3) 0.0385(17) Uani 1 1 d . . .
C9 C 0.3363(6) 1.4735(6) 0.5576(3) 0.050(2) Uani 1 1 d . . .
H9A H 0.3557 1.4206 0.5326 0.060 Uiso 1 1 calc R . .
C10 C 0.3690(6) 1.5786(7) 0.5344(4) 0.057(2) Uani 1 1 d . . .
H10A H 0.4099 1.5966 0.4940 0.068 Uiso 1 1 calc R . .
C11 C 0.3406(7) 1.6561(7) 0.5716(4) 0.058(2) Uani 1 1 d . . .
H11A H 0.3608 1.7275 0.5557 0.070 Uiso 1 1 calc R . .
C12 C 0.2836(8) 1.6299(6) 0.6310(4) 0.061(2) Uani 1 1 d . . .
H12A H 0.2663 1.6823 0.6567 0.073 Uiso 1 1 calc R . .
C13 C 0.2511(7) 1.5238(6) 0.6534(4) 0.055(2) Uani 1 1 d . . .
H13A H 0.2117 1.5057 0.6943 0.066 Uiso 1 1 calc R . .
C14 C 0.1400(6) 1.1010(6) 0.8267(3) 0.0398(17) Uani 1 1 d . . .
C15 C 0.2136(7) 1.1187(6) 0.8715(3) 0.052(2) Uani 1 1 d . . .
H15A H 0.2341 1.1892 0.8704 0.062 Uiso 1 1 calc R . .
C16 C 0.2573(8) 1.0329(7) 0.9180(4) 0.064(2) Uani 1 1 d . . .
H16A H 0.3084 1.0451 0.9476 0.077 Uiso 1 1 calc R . .
C17 C 0.2251(8) 0.9296(7) 0.9203(4) 0.064(2) Uani 1 1 d . . .
H17A H 0.2538 0.8716 0.9521 0.077 Uiso 1 1 calc R . .
C18 C 0.1523(8) 0.9107(7) 0.8773(4) 0.069(3) Uani 1 1 d . . .
H18A H 0.1307 0.8404 0.8790 0.083 Uiso 1 1 calc R . .
C19 C 0.1094(7) 0.9991(6) 0.8297(4) 0.054(2) Uani 1 1 d . . .
H19A H 0.0592 0.9868 0.7997 0.065 Uiso 1 1 calc R . .
C20 C 0.0114(6) 1.2911(6) 0.8221(3) 0.0420(18) Uani 1 1 d . . .
C21 C -0.0531(6) 1.2401(6) 0.8777(3) 0.0468(19) Uani 1 1 d . . .
H21A H -0.0542 1.1644 0.8871 0.056 Uiso 1 1 calc R . .
C22 C -0.1135(8) 1.2967(7) 0.9178(4) 0.081(3) Uani 1 1 d . . .
H22A H -0.1547 1.2595 0.9544 0.097 Uiso 1 1 calc R . .
C23 C -0.1154(10) 1.4068(9) 0.9057(5) 0.114(5) Uani 1 1 d . . .
H23A H -0.1593 1.4463 0.9325 0.137 Uiso 1 1 calc R . .
C24 C -0.0500(9) 1.4586(7) 0.8523(5) 0.092(4) Uani 1 1 d . . .
H24A H -0.0469 1.5342 0.8445 0.110 Uiso 1 1 calc R . .
C25 C 0.0093(7) 1.4028(6) 0.8113(4) 0.061(2) Uani 1 1 d . . .
H25A H 0.0498 1.4408 0.7747 0.073 Uiso 1 1 calc R . .
C26 C 0.3370(8) 1.0224(7) 0.5702(4) 0.075(3) Uani 1 1 d . . .
H26C H 0.3893 0.9829 0.5452 0.090 Uiso 1 1 calc R . .
H26B H 0.2642 1.0273 0.5523 0.090 Uiso 1 1 calc R . .
H26A H 0.3331 0.9849 0.6160 0.090 Uiso 1 1 calc R . .
C27 C 0.5350(7) 1.1463(7) 0.5797(4) 0.061(2) Uani 1 1 d . . .
H27C H 0.5745 1.1123 0.5466 0.073 Uiso 1 1 calc R . .
H27B H 0.5462 1.1017 0.6231 0.073 Uiso 1 1 calc R . .
H27A H 0.5630 1.2169 0.5774 0.073 Uiso 1 1 calc R . .
C28 C 0.3693(8) 1.2319(8) 0.4764(4) 0.074(3) Uani 1 1 d . . .
H28C H 0.3972 1.1835 0.4478 0.089 Uiso 1 1 calc R . .
H28B H 0.4113 1.2962 0.4670 0.089 Uiso 1 1 calc R . .
H28A H 0.2915 1.2521 0.4689 0.089 Uiso 1 1 calc R . .
C29 C 0.7309(6) 1.0892(5) 0.7952(3) 0.0389(17) Uani 1 1 d . . .
H29A H 0.7638 1.0986 0.8359 0.047 Uiso 1 1 calc R . .
C30 C 0.6262(6) 0.9104(5) 0.7688(3) 0.0422(18) Uani 1 1 d . . .
C31 C 0.6045(7) 0.8864(6) 0.7091(4) 0.052(2) Uani 1 1 d . . .
H31A H 0.6578 0.8990 0.6738 0.062 Uiso 1 1 calc R . .
C32 C 0.5057(8) 0.8442(7) 0.7007(4) 0.068(2) Uani 1 1 d . . .
H32A H 0.4922 0.8294 0.6595 0.081 Uiso 1 1 calc R . .
C33 C 0.4264(8) 0.8233(7) 0.7517(5) 0.065(2) Uani 1 1 d . . .
H33A H 0.3597 0.7938 0.7456 0.079 Uiso 1 1 calc R . .
C34 C 0.4461(7) 0.8462(6) 0.8114(4) 0.059(2) Uani 1 1 d . . .
H34A H 0.3922 0.8330 0.8464 0.071 Uiso 1 1 calc R . .
C35 C 0.5445(7) 0.8882(6) 0.8206(4) 0.052(2) Uani 1 1 d . . .
H35A H 0.5573 0.9024 0.8620 0.062 Uiso 1 1 calc R . .
C36 C 0.8021(6) 0.8710(6) 0.8572(3) 0.0452(19) Uani 1 1 d . . .
C37 C 0.8496(7) 0.9080(6) 0.9054(4) 0.058(2) Uani 1 1 d . . .
H37A H 0.8579 0.9826 0.8996 0.069 Uiso 1 1 calc R . .
C38 C 0.8866(8) 0.8394(9) 0.9630(4) 0.074(3) Uani 1 1 d . . .
H38A H 0.9197 0.8675 0.9950 0.089 Uiso 1 1 calc R . .
C39 C 0.8735(10) 0.7308(10) 0.9719(4) 0.089(4) Uani 1 1 d . . .
H39A H 0.8993 0.6837 1.0099 0.107 Uiso 1 1 calc R . .
C40 C 0.8226(10) 0.6896(7) 0.9255(5) 0.094(4) Uani 1 1 d . . .
H40A H 0.8121 0.6153 0.9324 0.113 Uiso 1 1 calc R . .
C41 C 0.7870(9) 0.7597(7) 0.8685(4) 0.083(3) Uani 1 1 d . . .
H41A H 0.7523 0.7318 0.8369 0.100 Uiso 1 1 calc R . .
C42 C 0.6360(6) 1.3019(6) 0.7386(3) 0.0418(18) Uani 1 1 d . . .
C43 C 0.5663(7) 1.3604(6) 0.6915(3) 0.050(2) Uani 1 1 d . . .
H43A H 0.5027 1.3285 0.6825 0.061 Uiso 1 1 calc R . .
C44 C 0.5869(8) 1.4646(6) 0.6570(4) 0.063(2) Uani 1 1 d . . .
H44A H 0.5381 1.5020 0.6254 0.076 Uiso 1 1 calc R . .
C45 C 0.6785(8) 1.5115(7) 0.6698(4) 0.070(3) Uani 1 1 d . . .
H45A H 0.6931 1.5815 0.6467 0.084 Uiso 1 1 calc R . .
C46 C 0.7498(8) 1.4576(7) 0.7162(4) 0.070(3) Uani 1 1 d . . .
H46A H 0.8123 1.4907 0.7255 0.084 Uiso 1 1 calc R . .
C47 C 0.7280(7) 1.3534(6) 0.7491(4) 0.057(2) Uani 1 1 d . . .
H47A H 0.7783 1.3163 0.7800 0.068 Uiso 1 1 calc R . .
C48 C 0.5457(6) 1.1950(5) 0.8608(3) 0.0383(17) Uani 1 1 d . . .
C49 C 0.4637(7) 1.2768(6) 0.8636(4) 0.050(2) Uani 1 1 d . . .
H49A H 0.4434 1.3239 0.8243 0.061 Uiso 1 1 calc R . .
C50 C 0.4116(7) 1.2908(6) 0.9221(4) 0.056(2) Uani 1 1 d . . .
H50A H 0.3556 1.3463 0.9222 0.067 Uiso 1 1 calc R . .
C51 C 0.4409(7) 1.2237(7) 0.9814(4) 0.057(2) Uani 1 1 d . . .
H51A H 0.4053 1.2334 1.0215 0.069 Uiso 1 1 calc R . .
C52 C 0.5225(7) 1.1433(7) 0.9802(4) 0.061(2) Uani 1 1 d . . .
H52A H 0.5427 1.0971 1.0199 0.073 Uiso 1 1 calc R . .
C53 C 0.5757(7) 1.1290(6) 0.9213(3) 0.051(2) Uani 1 1 d . . .
H53A H 0.6327 1.0744 0.9217 0.061 Uiso 1 1 calc R . .
C54 C 1.0242(12) 0.9300(12) 0.6274(6) 0.143(5) Uiso 1 1 d . . .
H54C H 1.0690 0.8772 0.6078 0.171 Uiso 1 1 calc R . .
H54B H 1.0723 0.9721 0.6463 0.171 Uiso 1 1 calc R . .
H54A H 0.9817 0.9777 0.5937 0.171 Uiso 1 1 calc R . .
C55 C 1.0320(11) 0.7738(10) 0.7530(6) 0.116(4) Uiso 1 1 d . . .
H55C H 1.0323 0.6988 0.7493 0.139 Uiso 1 1 calc R . .
H55B H 1.0075 0.7801 0.7975 0.139 Uiso 1 1 calc R . .
H55A H 1.1064 0.7989 0.7433 0.139 Uiso 1 1 calc R . .
C56 C 0.8633(10) 0.7538(10) 0.6640(6) 0.111(4) Uiso 1 1 d . . .
H56C H 0.9188 0.7092 0.6445 0.133 Uiso 1 1 calc R . .
H56B H 0.8095 0.7858 0.6317 0.133 Uiso 1 1 calc R . .
H56A H 0.8258 0.7095 0.7017 0.133 Uiso 1 1 calc R . .
C57 C 0.4524(8) 0.5669(7) 0.8650(4) 0.070(2) Uiso 1 1 d . . .
C58 C 0.4291(10) 0.5914(8) 0.9261(5) 0.087(3) Uiso 1 1 d . . .
H58A H 0.4870 0.5960 0.9533 0.105 Uiso 1 1 calc R . .
C59 C 0.3213(10) 0.6088(9) 0.9470(5) 0.097(3) Uiso 1 1 d . . .
H59A H 0.3061 0.6274 0.9883 0.117 Uiso 1 1 calc R . .
C60 C 0.2376(12) 0.6004(10) 0.9109(6) 0.108(4) Uiso 1 1 d . . .
H60A H 0.1641 0.6119 0.9267 0.130 Uiso 1 1 calc R . .
C61 C 0.2591(11) 0.5745(10) 0.8492(6) 0.109(4) Uiso 1 1 d . . .
H61A H 0.2004 0.5679 0.8230 0.131 Uiso 1 1 calc R . .
C62 C 0.3672(9) 0.5588(8) 0.8273(5) 0.078(3) Uiso 1 1 d . . .
H62A H 0.3825 0.5421 0.7855 0.094 Uiso 1 1 calc R . .
C63 C 0.5694(12) 0.5488(12) 0.8414(7) 0.141(5) Uiso 1 1 d . . .
H63C H 0.5757 0.5717 0.7938 0.170 Uiso 1 1 calc R . .
H63B H 0.5919 0.4726 0.8538 0.170 Uiso 1 1 calc R . .
H63A H 0.6169 0.5903 0.8612 0.170 Uiso 1 1 calc R . .
N1 N 0.3156(5) 1.2220(5) 0.6211(3) 0.0443(15) Uani 1 1 d . . .
N2 N 0.8466(5) 0.9521(5) 0.7223(3) 0.0449(16) Uani 1 1 d . . .
P1 P 0.22859(16) 1.30682(16) 0.64403(8) 0.0382(5) Uani 1 1 d . . .
P2 P 0.08209(17) 1.21492(16) 0.76395(8) 0.0405(5) Uani 1 1 d . . .
P3 P 0.75878(17) 0.96262(15) 0.78108(8) 0.0390(5) Uani 1 1 d . . .
P4 P 0.60387(16) 1.16414(15) 0.78166(8) 0.0377(5) Uani 1 1 d . . .
Si1 Si 0.3843(2) 1.16185(18) 0.56446(9) 0.0491(6) Uani 1 1 d . . .
Si2 Si 0.9310(2) 0.8616(2) 0.69080(12) 0.0647(7) Uani 1 1 d . . .
K1 K 0.36693(15) 1.08913(14) 0.74240(8) 0.0528(5) Uani 1 1 d . . .
K2 K 0.87417(16) 1.17250(15) 0.67428(8) 0.0572(5) Uani 1 1 d . . .

loop_
_atom_site_aniso_label
_atom_site_aniso_U_11
_atom_site_aniso_U_22
_atom_site_aniso_U_33
_atom_site_aniso_U_23
_atom_site_aniso_U_13
_atom_site_aniso_U_12
C1 0.039(5) 0.045(4) 0.031(3) -0.002(3) -0.001(3) -0.010(3)
C2 0.038(5) 0.046(4) 0.033(4) 0.001(3) 0.001(3) -0.005(4)
C3 0.045(5) 0.084(6) 0.037(4) -0.012(4) -0.006(3) -0.007(4)
C7 0.051(6) 0.070(6) 0.050(5) 0.002(4) -0.013(4) -0.007(4)
C8 0.028(4) 0.048(5) 0.037(4) 0.002(3) -0.008(3) -0.008(3)
C9 0.044(5) 0.061(5) 0.039(4) -0.004(4) 0.014(3) -0.002(4)
C10 0.039(5) 0.064(6) 0.053(5) 0.021(4) 0.002(4) -0.009(4)
C11 0.057(6) 0.057(6) 0.052(5) 0.011(4) -0.004(4) -0.015(4)
C12 0.079(7) 0.045(5) 0.058(5) -0.006(4) 0.004(4) -0.016(4)
C13 0.070(6) 0.041(5) 0.057(5) -0.015(4) 0.011(4) -0.019(4)
C14 0.038(5) 0.043(4) 0.037(4) -0.003(3) 0.001(3) -0.011(3)
C15 0.064(6) 0.040(5) 0.051(4) -0.005(3) -0.016(4) -0.002(4)
C16 0.069(7) 0.072(7) 0.051(5) -0.010(4) -0.008(4) 0.005(5)
C17 0.058(7) 0.056(6) 0.067(6) 0.010(4) 0.001(4) 0.000(5)
C18 0.056(7) 0.060(6) 0.086(6) 0.003(5) -0.011(5) -0.011(5)
C19 0.052(6) 0.049(5) 0.059(5) -0.003(4) -0.008(4) -0.001(4)
C20 0.036(5) 0.045(5) 0.041(4) 0.003(3) -0.004(3) -0.009(3)
C21 0.040(5) 0.048(5) 0.046(4) 0.001(3) 0.007(3) 0.003(4)
C22 0.089(8) 0.053(6) 0.079(6) 0.014(5) 0.040(6) 0.013(5)
C23 0.134(11) 0.081(8) 0.101(8) 0.003(6) 0.081(8) 0.021(7)
C24 0.115(9) 0.035(5) 0.112(8) -0.006(5) 0.059(7) 0.007(5)
C25 0.061(6) 0.050(5) 0.056(5) 0.013(4) 0.024(4) 0.003(4)
C26 0.087(8) 0.075(7) 0.069(6) -0.031(5) 0.012(5) -0.014(5)
C27 0.059(6) 0.065(6) 0.056(5) -0.014(4) 0.005(4) 0.007(4)
C28 0.077(7) 0.101(8) 0.043(5) -0.010(4) 0.004(4) -0.019(6)
C29 0.040(5) 0.032(4) 0.045(4) -0.008(3) -0.005(3) 0.000(3)
C30 0.047(5) 0.028(4) 0.047(4) 0.004(3) -0.002(3) -0.006(3)
C31 0.055(6) 0.046(5) 0.053(5) -0.007(4) 0.002(4) -0.003(4)
C32 0.056(7) 0.078(7) 0.072(6) -0.018(5) -0.006(5) -0.012(5)
C33 0.057(7) 0.052(6) 0.087(7) -0.011(5) -0.005(5) -0.010(4)
C34 0.050(6) 0.040(5) 0.078(6) 0.009(4) 0.018(4) -0.013(4)
C35 0.057(6) 0.041(5) 0.050(4) -0.001(3) 0.008(4) 0.005(4)
C36 0.047(5) 0.043(5) 0.043(4) -0.008(3) 0.004(3) 0.009(4)
C37 0.065(6) 0.044(5) 0.055(5) 0.010(4) -0.010(4) 0.000(4)
C38 0.072(7) 0.084(8) 0.056(5) 0.005(5) -0.012(4) 0.016(6)
C39 0.111(9) 0.093(9) 0.045(5) 0.008(5) 0.005(5) 0.048(7)
C40 0.145(11) 0.037(6) 0.084(7) 0.016(5) 0.009(7) 0.009(6)
C41 0.132(10) 0.052(6) 0.060(6) -0.005(4) -0.009(6) 0.024(6)
C42 0.041(5) 0.040(4) 0.038(4) 0.006(3) -0.007(3) 0.001(3)
C43 0.056(6) 0.046(5) 0.047(4) 0.004(3) -0.015(4) -0.009(4)
C44 0.077(7) 0.045(5) 0.059(5) 0.018(4) -0.029(4) -0.009(5)
C45 0.071(7) 0.038(5) 0.083(6) 0.032(4) -0.018(5) -0.007(4)
C46 0.060(7) 0.051(5) 0.092(6) 0.014(5) -0.020(5) -0.023(4)
C47 0.049(6) 0.044(5) 0.071(5) 0.006(4) -0.025(4) 0.000(4)
C48 0.042(5) 0.025(4) 0.048(4) -0.006(3) -0.004(3) -0.008(3)
C49 0.056(6) 0.039(5) 0.051(5) -0.003(3) -0.002(4) 0.011(4)
C50 0.053(6) 0.043(5) 0.066(5) -0.007(4) 0.005(4) 0.004(4)
C51 0.065(6) 0.060(6) 0.052(5) -0.023(4) 0.009(4) -0.007(5)
C52 0.062(6) 0.077(6) 0.042(4) -0.007(4) -0.006(4) 0.001(5)
C53 0.049(6) 0.048(5) 0.050(4) -0.004(3) -0.003(4) 0.014(4)
N1 0.043(4) 0.054(4) 0.037(3) -0.013(3) 0.001(3) -0.005(3)
N2 0.046(4) 0.049(4) 0.038(3) -0.008(3) 0.013(3) -0.008(3)
P1 0.0359(12) 0.0469(12) 0.0304(9) -0.0023(8) -0.0032(8) -0.0092(9)
P2 0.0402(13) 0.0466(12) 0.0321(9) 0.0003(8) -0.0033(8) -0.0094(9)
P3 0.0425(13) 0.0348(11) 0.0375(10) -0.0036(8) 0.0008(8) -0.0011(9)
P4 0.0381(12) 0.0347(11) 0.0382(10) -0.0019(8) -0.0057(8) -0.0022(8)
Si1 0.0539(16) 0.0541(14) 0.0375(11) -0.0064(9) 0.0028(10) -0.0055(11)
Si2 0.0569(18) 0.0748(18) 0.0723(16) -0.0394(13) 0.0194(13) -0.0185(13)
K1 0.0456(12) 0.0505(11) 0.0566(10) 0.0029(8) -0.0062(8) -0.0026(8)
K2 0.0529(13) 0.0620(12) 0.0513(10) 0.0062(8) -0.0036(8) -0.0189(9)

loop_
_geom_bond_atom_site_label_1
_geom_bond_atom_site_label_2
_geom_bond_distance
_geom_bond_site_symmetry_2
_geom_bond_publ_flag
C1 P1 1.724(6) . ?
C1 P2 1.739(7) . ?
C1 K1 3.166(7) . ?
C2 C7 1.384(11) . ?
C2 C3 1.400(10) . ?
C2 P1 1.818(7) . ?
C2 K2 3.496(7) 1_455 ?
C3 C4 1.417(11) . ?
C3 K2 3.394(8) 1_455 ?
C4 C5 1.338(12) . ?
C4 K2 3.329(9) 1_455 ?
C5 C6 1.345(12) . ?
C5 K2 3.384(9) 1_455 ?
C6 C7 1.399(11) . ?
C6 K2 3.424(9) 1_455 ?
C7 K2 3.491(8) 1_455 ?
C8 C13 1.373(10) . ?
C8 C9 1.384(9) . ?
C8 P1 1.853(7) . ?
C9 C10 1.395(10) . ?
C10 C11 1.384(11) . ?
C11 C12 1.364(10) . ?
C12 C13 1.403(10) . ?
C14 C19 1.357(10) . ?
C14 C15 1.390(10) . ?
C14 P2 1.859(7) . ?
C14 K1 3.170(7) . ?
C15 C16 1.391(11) . ?
C15 K1 3.233(8) . ?
C16 C17 1.384(12) . ?
C17 C18 1.362(12) . ?
C18 C19 1.420(11) . ?
C20 C25 1.384(10) . ?
C20 C21 1.414(9) . ?
C20 P2 1.834(8) . ?
C21 C22 1.356(11) . ?
C22 C23 1.364(13) . ?
C23 C24 1.394(12) . ?
C24 C25 1.358(11) . ?
C26 Si1 1.874(9) . ?
C27 Si1 1.858(9) . ?
C28 Si1 1.872(8) . ?
C29 P3 1.697(7) . ?
C29 P4 1.752(7) . ?
C29 K2 3.002(7) . ?
C30 C31 1.383(10) . ?
C30 C35 1.409(10) . ?
C30 P3 1.830(8) . ?
C31 C32 1.379(11) . ?
C32 C33 1.378(12) . ?
C33 C34 1.372(11) . ?
C33 K1 3.362(9) . ?
C34 C35 1.377(11) . ?
C34 K1 3.218(8) . ?
C35 K1 3.413(8) . ?
C36 C37 1.364(10) . ?
C36 C41 1.404(11) . ?
C36 P3 1.836(7) . ?
C37 C38 1.402(10) . ?
C38 C39 1.370(14) . ?
C39 C40 1.384(15) . ?
C40 C41 1.395(12) . ?
C42 C47 1.382(10) . ?
C42 C43 1.389(9) . ?
C42 P4 1.842(7) . ?
C42 K2 3.537(8) . ?
C43 C44 1.396(10) . ?
C44 C45 1.360(11) . ?
C45 C46 1.371(11) . ?
C46 C47 1.389(10) . ?
C47 K2 3.370(9) . ?
C48 C49 1.389(10) . ?
C48 C53 1.407(9) . ?
C48 P4 1.853(7) . ?
C49 C50 1.372(10) . ?
C50 C51 1.392(11) . ?
C51 C52 1.369(11) . ?
C52 C53 1.386(10) . ?
C54 Si2 1.797(13) . ?
C55 Si2 1.950(12) . ?
C56 Si2 1.841(11) . ?
C57 C62 1.356(12) . ?
C57 C58 1.378(12) . ?
C57 C63 1.484(15) . ?
C58 C59 1.363(14) . ?
C59 C60 1.321(15) . ?
C60 C61 1.392(14) . ?
C61 C62 1.370(14) . ?
N1 P1 1.574(6) . ?
N1 Si1 1.679(6) . ?
N1 K1 2.799(6) . ?
N2 P3 1.587(5) . ?
N2 Si2 1.687(6) . ?
N2 K2 2.798(6) . ?
P1 K1 3.463(3) . ?
P2 K2 3.361(3) 1_455 ?
P2 K1 3.729(3) . ?
P3 K2 3.406(3) . ?
P4 K1 3.285(3) . ?
P4 K2 3.831(3) . ?
Si1 K1 3.613(3) . ?
Si2 K2 3.898(3) . ?
K2 C4 3.329(9) 1_655 ?
K2 P2 3.361(3) 1_655 ?
K2 C5 3.384(9) 1_655 ?
K2 C3 3.394(8) 1_655 ?
K2 C6 3.424(9) 1_655 ?
K2 C7 3.491(8) 1_655 ?
K2 C2 3.496(7) 1_655 ?
